data_2019121
loop_
_publ_author_name
'Sirianni, Eric R.'
'Yap, Glenn P. A.'
'Akturk, Eser S.'
'Theopold, Klaus H.'

_publ_section_title
;
 Improved syntheses, and structural and electronic characterization of
 carboxamide-substituted Tp^CONHPh,Me^ and Tp^CONH<i>t^-Bu,Me</i> ligands
;
_journal_coeditor_code EG3122
_journal_issue 9
_journal_name_full 'Acta Crystallographica Section C'
_journal_page_first 947
_journal_page_last 953
_journal_paper_doi 10.1107/S0108270113015898
_journal_volume 69
_journal_year 2013
_chemical_formula_iupac '[Cu (C27 H43 B N9 O3) (C O)] , 0.5C4 H8 O'
_chemical_formula_moiety 'C28 H43 B Cu N9 O4, 0.5(C4 H8 O)'
_chemical_formula_sum 'C30 H47 B Cu N9 O4.5'
_chemical_formula_weight 680.12
_chemical_name_systematic
'Carbonyl[tris(3-<i>tert</i>-butylaminocarbonyl-5-methylpyrazol-1-yl-\k<i>N</i>^2^)borato]copper(I) tetrahydrofuran hemisolvate'
_space_group_IT_number 19
_symmetry_cell_setting orthorhombic
_symmetry_space_group_name_Hall 'P 2ac 2ab'
_symmetry_space_group_name_H-M 'P 21 21 21'
_atom_sites_solution_hydrogens mixed
_atom_sites_solution_primary direct
_atom_sites_solution_secondary difmap
_audit_creation_method SHELXL97
_cell_angle_alpha 90.00
_cell_angle_beta 90.00
_cell_angle_gamma 90.00
_cell_formula_units_Z 8
_cell_length_a 15.1972(11)
_cell_length_b 15.7870(11)
_cell_length_c 34.902(3)
_cell_measurement_reflns_used 9868
_cell_measurement_temperature 200(2)
_cell_measurement_theta_max 21.89
_cell_measurement_theta_min 2.20
_cell_volume 8373.6(11)
_computing_cell_refinement 'APEX2 (Bruker, 2007)'
_computing_data_collection 'APEX2 (Bruker, 2007)'
_computing_data_reduction 'APEX2 (Bruker, 2007)'
_computing_molecular_graphics 'APEX2 (Bruker, 2007)'
_computing_publication_material 'APEX2 (Bruker, 2007)'
_computing_structure_refinement 'SHELXL97 (Sheldrick, 2008)'
_computing_structure_solution 'SHELXS97 (Sheldrick, 2008)'
_diffrn_ambient_temperature 200(2)
_diffrn_detector_area_resol_mean 8.33
_diffrn_measurement_device_type 'Bruker APEXII area-detector'
_diffrn_measurement_method '\f and \w scans'
_diffrn_radiation_monochromator graphite
_diffrn_radiation_source 'fine-focus sealed tube'
_diffrn_radiation_type MoK\a
_diffrn_radiation_wavelength 0.71073
_diffrn_reflns_av_R_equivalents 0.0622
_diffrn_reflns_av_sigmaI/netI 0.0592
_diffrn_reflns_limit_h_max 19
_diffrn_reflns_limit_h_min -19
_diffrn_reflns_limit_k_max 20
_diffrn_reflns_limit_k_min -20
_diffrn_reflns_limit_l_max 43
_diffrn_reflns_limit_l_min -45
_diffrn_reflns_number 92865
_diffrn_reflns_theta_max 27.51
_diffrn_reflns_theta_min 1.74
_exptl_absorpt_coefficient_mu 0.562
_exptl_absorpt_correction_T_max 0.9346
_exptl_absorpt_correction_T_min 0.7925
_exptl_absorpt_correction_type multi-scan
_exptl_absorpt_process_details '(APEX2; Bruker, 2007)'
_exptl_crystal_colour colourless
_exptl_crystal_density_diffrn 1.079
_exptl_crystal_density_method 'not measured'
_exptl_crystal_description plate
_exptl_crystal_F_000 2880
_exptl_crystal_size_max 0.43
_exptl_crystal_size_mid 0.15
_exptl_crystal_size_min 0.12
_refine_diff_density_max 0.553
_refine_diff_density_min -0.343
_refine_ls_abs_structure_details
;
 Flack x determined using 5516 quotients [(I+)-(I-)]/[(I+)+(I-)]
 (Parsons and Flack (2004), Acta Cryst. A60, s61).
;
_refine_ls_abs_structure_Flack 0.009(4)
_refine_ls_extinction_method none
_refine_ls_goodness_of_fit_ref 1.033
_refine_ls_hydrogen_treatment mixed
_refine_ls_matrix_type full
_refine_ls_number_parameters 878
_refine_ls_number_reflns 19225
_refine_ls_number_restraints 215
_refine_ls_restrained_S_all 1.041
_refine_ls_R_factor_all 0.0765
_refine_ls_R_factor_gt 0.0499
_refine_ls_shift/su_max 0.002
_refine_ls_shift/su_mean 0.000
_refine_ls_structure_factor_coef Fsqd
_refine_ls_weighting_details
;
 w=1/[\s^2^(Fo^2^)+(0.0782P)^2^]
 where P=(Fo^2^+2Fc^2^)/3
;
_refine_ls_weighting_scheme calc
_refine_ls_wR_factor_gt 0.1223
_refine_ls_wR_factor_ref 0.1351
_reflns_number_gt 14552
_reflns_number_total 19225
_reflns_threshold_expression I>2\s(I)
_cod_data_source_file eg3122.cif
_cod_data_source_block V
_cod_original_cell_volume 8373.6(10)
_cod_original_formula_sum 'C30 H47 B Cu N9 O4.50'
_cod_database_code 2019121
_cod_database_fobs_code 2019121
_shelxl_version_number 20.13

loop_
_symmetry_equiv_pos_as_xyz
'x, y, z'
'-x+1/2, -y, z+1/2'
'-x, y+1/2, -z+1/2'
'x+1/2, -y+1/2, -z'

loop_
_atom_site_type_symbol
_atom_site_label
_atom_site_fract_x
_atom_site_fract_y
_atom_site_fract_z
_atom_site_U_iso_or_equiv
_atom_site_adp_type
_atom_site_calc_flag
_atom_site_occupancy
_atom_site_disorder_assembly
_atom_site_disorder_group
Cu Cu1 0.60702(4) 0.20389(3) 0.60026(2) 0.03630(15) Uani d 1 . .
Cu Cu2 0.93150(3) 0.40805(3) 0.77043(2) 0.02962(13) Uani d 1 . .
B B1 0.7233(3) 0.3572(3) 0.61487(16) 0.0353(11) Uani d 1 . .
H H1 0.7611 0.4079 0.6198 0.042 Uiso calc 1 . .
B B2 0.8343(3) 0.5114(3) 0.83035(15) 0.0296(10) Uani d 1 . .
H H2 0.8012 0.5449 0.8500 0.036 Uiso calc 1 . .
N N1 0.5938(3) 0.3198(2) 0.57222(11) 0.0390(9) Uani d 1 . .
N N2 0.6590(3) 0.3758(2) 0.58146(12) 0.0389(9) Uani d 1 . .
N N3 0.6121(2) 0.2698(2) 0.65061(11) 0.0333(8) Uani d 1 . .
N N4 0.6700(2) 0.3356(2) 0.65113(11) 0.0346(8) Uani d 1 . .
N N5 0.7415(2) 0.2062(2) 0.59449(11) 0.0349(8) Uani d 1 . .
N N6 0.7815(2) 0.2806(2) 0.60387(11) 0.0365(8) Uani d 1 . .
N N7 0.4244(3) 0.2609(3) 0.54766(13) 0.0556(12) Uani d 1 . .
H H7 0.451(4) 0.246(4) 0.5676(13) 0.067 Uiso d 1 . .
N N8 0.5210(3) 0.1696(3) 0.73237(13) 0.0433(10) Uani d 1 . .
H H8 0.569(3) 0.182(3) 0.7443(15) 0.052 Uiso d 1 . .
N N9 0.8167(3) 0.0401(3) 0.53961(12) 0.0455(10) Uani d 1 . .
H H9 0.841(3) 0.081(3) 0.5286(15) 0.055 Uiso d 1 . .
N N10 0.9818(2) 0.4398(2) 0.82383(10) 0.0289(8) Uani d 1 . .
N N11 0.9247(2) 0.4848(2) 0.84656(10) 0.0295(8) Uani d 1 . .
N N12 1.2094(2) 0.3966(3) 0.84228(12) 0.0392(9) Uani d 1 . .
H H12 1.212(3) 0.438(3) 0.8577(13) 0.047 Uiso d 1 . .
N N13 0.8136(2) 0.3704(2) 0.79484(10) 0.0288(8) Uani d 1 . .
N N14 0.7810(2) 0.4302(2) 0.81947(10) 0.0298(8) Uani d 1 . .
N N15 0.8269(2) 0.2188(2) 0.74712(11) 0.0331(8) Uani d 1 . .
H H15 0.866(3) 0.256(3) 0.7499(15) 0.040 Uiso d 1 . .
N N16 0.8849(2) 0.5304(2) 0.76234(10) 0.0287(8) Uani d 1 . .
N N17 0.8485(2) 0.5655(2) 0.79399(11) 0.0296(8) Uani d 1 . .
N N18 0.9521(3) 0.6425(2) 0.67725(12) 0.0412(10) Uani d 1 . .
H H18 0.935(4) 0.688(2) 0.6877(15) 0.049 Uiso d 1 . .
O O1 0.4436(3) 0.3435(3) 0.49469(11) 0.0639(11) Uani d 1 . .
O O2 0.4669(2) 0.1640(3) 0.67126(11) 0.0566(10) Uani d 1 . .
O O3 0.7318(3) 0.0203(2) 0.59208(10) 0.0516(9) Uani d 1 . .
O O4 0.5199(3) 0.0412(3) 0.58947(15) 0.0749(14) Uani d 1 . .
O O5 1.1147(2) 0.32505(19) 0.80374(10) 0.0401(8) Uani d 1 . .
O O6 0.6958(2) 0.17849(19) 0.77292(10) 0.0413(8) Uani d 1 . .
O O7 0.9431(2) 0.50127(19) 0.68692(10) 0.0441(8) Uani d 1 . .
O O8 1.0568(3) 0.3509(2) 0.71195(11) 0.0574(10) Uani d 1 . .
C C1 0.5481(3) 0.3549(3) 0.54334(14) 0.0433(12) Uani d 1 . .
C C2 0.5844(4) 0.4342(4) 0.53402(16) 0.0558(15) Uani d 1 . .
H H2D 0.5644 0.4724 0.5149 0.067 Uiso calc 1 . .
C C3 0.6545(4) 0.4451(3) 0.55832(16) 0.0497(13) Uani d 1 . .
C C4 0.4680(4) 0.3177(3) 0.52629(15) 0.0478(13) Uani d 1 . .
C C5 0.3427(4) 0.2157(5) 0.5372(2) 0.071(2) Uani d 1 . .
C C6 0.2685(5) 0.2779(7) 0.5295(3) 0.124(4) Uani d 1 . .
H H6A 0.2608 0.3150 0.5517 0.186 Uiso calc 1 . .
H H6B 0.2138 0.2467 0.5247 0.186 Uiso calc 1 . .
H H6C 0.2829 0.3122 0.5069 0.186 Uiso calc 1 . .
C C7 0.3597(7) 0.1614(6) 0.5027(3) 0.123(4) Uani d 1 . .
H H7A 0.3730 0.1975 0.4807 0.184 Uiso calc 1 . .
H H7B 0.3073 0.1272 0.4972 0.184 Uiso calc 1 . .
H H7C 0.4097 0.1239 0.5078 0.184 Uiso calc 1 . .
C C8 0.3178(5) 0.1618(7) 0.5711(3) 0.112(3) Uani d 1 . .
H H8C 0.3676 0.1256 0.5781 0.167 Uiso calc 1 . .
H H8D 0.2672 0.1264 0.5644 0.167 Uiso calc 1 . .
H H8E 0.3025 0.1984 0.5928 0.167 Uiso calc 1 . .
C C9 0.7176(5) 0.5172(4) 0.5613(2) 0.077(2) Uani d 1 . .
H H9A 0.7045 0.5502 0.5844 0.116 Uiso calc 1 . .
H H9B 0.7117 0.5536 0.5387 0.116 Uiso calc 1 . .
H H9C 0.7778 0.4953 0.5628 0.116 Uiso calc 1 . .
C C10 0.5802(3) 0.2625(3) 0.68606(14) 0.0361(10) Uani d 1 . .
C C11 0.6173(3) 0.3242(3) 0.70967(14) 0.0385(11) Uani d 1 . .
H H11 0.6053 0.3333 0.7361 0.046 Uiso calc 1 . .
C C12 0.6743(3) 0.3689(3) 0.68719(14) 0.0372(10) Uani d 1 . .
C C13 0.5170(3) 0.1929(3) 0.69556(15) 0.0393(11) Uani d 1 . .
C C14 0.4696(3) 0.1006(4) 0.75021(17) 0.0525(14) Uani d 1 . .
C C15 0.4889(4) 0.1068(5) 0.79341(19) 0.078(2) Uani d 1 . .
H H15A 0.5518 0.0972 0.7979 0.117 Uiso calc 1 . .
H H15B 0.4546 0.0640 0.8071 0.117 Uiso calc 1 . .
H H15C 0.4727 0.1633 0.8027 0.117 Uiso calc 1 . .
C C16 0.4994(5) 0.0163(4) 0.7336(3) 0.085(2) Uani d 1 . .
H H16A 0.4903 0.0164 0.7058 0.127 Uiso calc 1 . .
H H16B 0.4652 -0.0297 0.7452 0.127 Uiso calc 1 . .
H H16C 0.5620 0.0078 0.7392 0.127 Uiso calc 1 . .
C C17 0.3712(3) 0.1170(5) 0.7433(2) 0.075(2) Uani d 1 . .
H H17A 0.3554 0.1728 0.7535 0.112 Uiso calc 1 . .
H H17B 0.3364 0.0732 0.7561 0.112 Uiso calc 1 . .
H H17C 0.3592 0.1156 0.7157 0.112 Uiso calc 1 . .
C C18 0.7353(4) 0.4406(3) 0.69723(16) 0.0502(13) Uani d 1 . .
H H18A 0.7963 0.4231 0.6928 0.075 Uiso calc 1 . .
H H18B 0.7276 0.4557 0.7243 0.075 Uiso calc 1 . .
H H18C 0.7217 0.4898 0.6812 0.075 Uiso calc 1 . .
C C19 0.8054(3) 0.1522(3) 0.58530(13) 0.0329(10) Uani d 1 . .
C C20 0.8878(3) 0.1903(3) 0.58910(14) 0.0424(11) Uani d 1 . .
H H20 0.9436 0.1655 0.5844 0.051 Uiso calc 1 . .
C C21 0.8707(3) 0.2723(3) 0.60129(15) 0.0402(11) Uani d 1 . .
C C22 0.7807(3) 0.0646(3) 0.57259(14) 0.0375(11) Uani d 1 . .
C C23 0.7928(4) -0.0361(4) 0.51750(17) 0.0596(15) Uani d 1 . .
C C24 0.8464(8) -0.0351(6) 0.4811(2) 0.123(4) Uani d 1 . .
H H24A 0.8345 0.0173 0.4669 0.184 Uiso calc 1 . .
H H24B 0.8305 -0.0839 0.4652 0.184 Uiso calc 1 . .
H H24C 0.9092 -0.0379 0.4875 0.184 Uiso calc 1 . .
C C25 0.8135(5) -0.1172(4) 0.5399(2) 0.080(2) Uani d 1 . .
H H25A 0.8770 -0.1278 0.5392 0.120 Uiso calc 1 . .
H H25B 0.7824 -0.1650 0.5282 0.120 Uiso calc 1 . .
H H25C 0.7943 -0.1105 0.5665 0.120 Uiso calc 1 . .
C C26 0.6979(6) -0.0320(6) 0.5070(3) 0.106(3) Uani d 1 . .
H H26A 0.6620 -0.0352 0.5303 0.159 Uiso calc 1 . .
H H26B 0.6833 -0.0796 0.4902 0.159 Uiso calc 1 . .
H H26C 0.6859 0.0214 0.4937 0.159 Uiso calc 1 . .
C C27 0.9331(4) 0.3432(3) 0.61029(19) 0.0583(15) Uani d 1 . .
H H27A 0.9252 0.3889 0.5916 0.087 Uiso calc 1 . .
H H27B 0.9937 0.3223 0.6091 0.087 Uiso calc 1 . .
H H27C 0.9210 0.3648 0.6361 0.087 Uiso calc 1 . .
C C28 0.5512(3) 0.1050(3) 0.59284(15) 0.0463(12) Uani d 1 . .
C C29 1.0559(3) 0.4305(3) 0.84436(13) 0.0308(9) Uani d 1 . .
C C30 1.0465(3) 0.4693(3) 0.88014(13) 0.0343(10) Uani d 1 . .
H H30 1.0891 0.4722 0.9000 0.041 Uiso calc 1 . .
C C31 0.9626(3) 0.5026(3) 0.88058(13) 0.0336(10) Uani d 1 . .
C C32 1.1299(3) 0.3799(3) 0.82827(13) 0.0327(10) Uani d 1 . .
C C33 1.2912(3) 0.3508(3) 0.83097(17) 0.0469(13) Uani d 1 . .
C C34 1.3664(3) 0.3932(4) 0.8535(2) 0.075(2) Uani d 1 . .
H H34A 1.3686 0.4536 0.8472 0.112 Uiso calc 1 . .
H H34B 1.4225 0.3665 0.8466 0.112 Uiso calc 1 . .
H H34C 1.3561 0.3863 0.8811 0.112 Uiso calc 1 . .
C C35 1.3067(4) 0.3599(4) 0.78789(17) 0.0590(15) Uani d 1 . .
H H35A 1.2577 0.3340 0.7739 0.089 Uiso calc 1 . .
H H35B 1.3617 0.3313 0.7809 0.089 Uiso calc 1 . .
H H35C 1.3108 0.4200 0.7812 0.089 Uiso calc 1 . .
C C36 1.2843(4) 0.2584(4) 0.8423(2) 0.0619(16) Uani d 1 . .
H H36A 1.2732 0.2541 0.8699 0.093 Uiso calc 1 . .
H H36B 1.3396 0.2294 0.8361 0.093 Uiso calc 1 . .
H H36C 1.2358 0.2318 0.8282 0.093 Uiso calc 1 . .
C C37 0.9153(3) 0.5489(4) 0.91212(15) 0.0466(13) Uani d 1 . .
H H37A 0.8981 0.6053 0.9031 0.070 Uiso calc 1 . .
H H37B 0.9543 0.5546 0.9343 0.070 Uiso calc 1 . .
H H37C 0.8626 0.5171 0.9195 0.070 Uiso calc 1 . .
C C38 0.7521(3) 0.3095(3) 0.79327(13) 0.0310(9) Uani d 1 . .
C C39 0.6808(3) 0.3298(3) 0.81634(14) 0.0401(11) Uani d 1 . .
H H39 0.6290 0.2972 0.8201 0.048 Uiso calc 1 . .
C C40 0.7006(3) 0.4067(3) 0.83269(13) 0.0350(10) Uani d 1 . .
C C41 0.7568(3) 0.2294(3) 0.76967(13) 0.0324(9) Uani d 1 . .
C C42 0.8430(3) 0.1440(3) 0.72189(13) 0.0351(10) Uani d 1 . .
C C43 0.8546(4) 0.0650(3) 0.74587(16) 0.0470(12) Uani d 1 . .
H H43A 0.9010 0.0744 0.7649 0.070 Uiso calc 1 . .
H H43B 0.8710 0.0175 0.7293 0.070 Uiso calc 1 . .
H H43C 0.7992 0.0519 0.7590 0.070 Uiso calc 1 . .
C C44 0.7673(3) 0.1341(3) 0.69324(15) 0.0443(12) Uani d 1 . .
H H44A 0.7129 0.1210 0.7071 0.067 Uiso calc 1 . .
H H44B 0.7809 0.0881 0.6754 0.067 Uiso calc 1 . .
H H44C 0.7598 0.1871 0.6789 0.067 Uiso calc 1 . .
C C45 0.9277(3) 0.1632(3) 0.70024(15) 0.0436(11) Uani d 1 . .
H H45A 0.9195 0.2140 0.6845 0.065 Uiso calc 1 . .
H H45B 0.9426 0.1151 0.6837 0.065 Uiso calc 1 . .
H H45C 0.9755 0.1728 0.7186 0.065 Uiso calc 1 . .
C C46 0.6466(3) 0.4587(3) 0.86000(16) 0.0501(13) Uani d 1 . .
H H46A 0.6795 0.4671 0.8838 0.075 Uiso calc 1 . .
H H46B 0.5914 0.4292 0.8656 0.075 Uiso calc 1 . .
H H46C 0.6337 0.5139 0.8484 0.075 Uiso calc 1 . .
C C47 0.8907(3) 0.5925(3) 0.73616(12) 0.0288(8) Uani d 1 . .
C C48 0.8575(3) 0.6683(3) 0.75116(14) 0.0338(10) Uani d 1 . .
H H48 0.8537 0.7216 0.7386 0.041 Uiso calc 1 . .
C C49 0.8315(3) 0.6493(3) 0.78796(13) 0.0306(9) Uani d 1 . .
C C50 0.9307(3) 0.5740(3) 0.69787(12) 0.0322(9) Uani d 1 . .
C C51 0.9928(4) 0.6395(3) 0.63866(16) 0.0555(15) Uani d 1 . .
C C52 1.0075(7) 0.7324(4) 0.6259(2) 0.099(3) Uani d 1 . .
H H52A 0.9532 0.7648 0.6296 0.148 Uiso calc 1 . .
H H52B 1.0240 0.7335 0.5987 0.148 Uiso calc 1 . .
H H52C 1.0548 0.7576 0.6412 0.148 Uiso calc 1 . .
C C53 0.9302(6) 0.5969(4) 0.61045(18) 0.084(2) Uani d 1 . .
H H53A 0.9230 0.5372 0.6174 0.126 Uiso calc 1 . .
H H53B 0.9545 0.6009 0.5845 0.126 Uiso calc 1 . .
H H53C 0.8729 0.6253 0.6113 0.126 Uiso calc 1 . .
C C54 1.0812(5) 0.5925(5) 0.6406(2) 0.092(2) Uani d 1 . .
H H54A 1.1177 0.6174 0.6608 0.138 Uiso calc 1 . .
H H54B 1.1116 0.5977 0.6159 0.138 Uiso calc 1 . .
H H54C 1.0708 0.5326 0.6462 0.138 Uiso calc 1 . .
C C55 0.7925(3) 0.7058(3) 0.81796(15) 0.0447(12) Uani d 1 . .
H H55A 0.7337 0.6852 0.8248 0.067 Uiso calc 1 . .
H H55B 0.7881 0.7637 0.8080 0.067 Uiso calc 1 . .
H H55C 0.8302 0.7055 0.8407 0.067 Uiso calc 1 . .
C C56 1.0055(3) 0.3682(3) 0.73386(14) 0.0359(10) Uani d 1 . .
O O100 0.3756(9) 0.4005(10) 0.6745(4) 0.156(4) Uani d 0.587(7) A 1
C C101 0.3907(15) 0.3637(14) 0.6395(5) 0.156(5) Uani d 0.587(7) A 1
H H10A 0.3552 0.3116 0.6364 0.187 Uiso calc 0.587(7) A 1
H H10B 0.4537 0.3493 0.6364 0.187 Uiso calc 0.587(7) A 1
C C102 0.3616(14) 0.4339(17) 0.6095(5) 0.165(6) Uani d 0.587(7) A 1
H H10C 0.3613 0.4138 0.5827 0.198 Uiso calc 0.587(7) A 1
H H10D 0.3947 0.4877 0.6119 0.198 Uiso calc 0.587(7) A 1
C C103 0.2657(11) 0.4368(15) 0.6288(5) 0.146(5) Uani d 0.587(7) A 1
H H10E 0.2338 0.3823 0.6270 0.175 Uiso calc 0.587(7) A 1
H H10F 0.2287 0.4838 0.6191 0.175 Uiso calc 0.587(7) A 1
C C104 0.3058(13) 0.4546(14) 0.6706(5) 0.137(5) Uani d 0.587(7) A 1
H H10G 0.3255 0.5142 0.6728 0.165 Uiso calc 0.587(7) A 1
H H10H 0.2611 0.4435 0.6906 0.165 Uiso calc 0.587(7) A 1
O O200 0.4055(12) 0.5007(14) 0.6281(6) 0.156(4) Uani d 0.413(7) A 2
C C201 0.3175(15) 0.5163(15) 0.6330(9) 0.156(5) Uani d 0.413(7) A 2
H H20A 0.2868 0.5192 0.6080 0.187 Uiso calc 0.413(7) A 2
H H20B 0.3080 0.5701 0.6470 0.187 Uiso calc 0.413(7) A 2
C C202 0.2838(17) 0.4356(19) 0.6580(9) 0.165(6) Uani d 0.413(7) A 2
H H20C 0.2194 0.4338 0.6623 0.198 Uiso calc 0.413(7) A 2
H H20D 0.3169 0.4259 0.6820 0.198 Uiso calc 0.413(7) A 2
C C203 0.3189(15) 0.3781(14) 0.6204(9) 0.146(5) Uani d 0.413(7) A 2
H H20E 0.2983 0.3982 0.5951 0.175 Uiso calc 0.413(7) A 2
H H20F 0.3123 0.3160 0.6233 0.175 Uiso calc 0.413(7) A 2
C C204 0.4199(13) 0.4186(16) 0.6351(8) 0.137(5) Uani d 0.413(7) A 2
H H20G 0.4311 0.4077 0.6626 0.165 Uiso calc 0.413(7) A 2
H H20H 0.4691 0.3960 0.6196 0.165 Uiso calc 0.413(7) A 2

loop_
_atom_site_aniso_label
_atom_site_aniso_U_11
_atom_site_aniso_U_22
_atom_site_aniso_U_33
_atom_site_aniso_U_12
_atom_site_aniso_U_13
_atom_site_aniso_U_23
Cu1 0.0391(3) 0.0342(3) 0.0356(3) -0.0053(2) -0.0045(2) 0.0011(2)
Cu2 0.0300(2) 0.0263(2) 0.0326(3) 0.0011(2) 0.0034(2) -0.0026(2)
B1 0.038(3) 0.027(2) 0.041(3) -0.004(2) -0.005(2) 0.002(2)
B2 0.027(2) 0.028(2) 0.034(3) 0.0034(19) 0.003(2) -0.003(2)
N1 0.042(2) 0.041(2) 0.035(2) -0.0036(17) -0.0044(17) 0.0064(17)
N2 0.040(2) 0.035(2) 0.042(2) -0.0049(17) -0.0036(17) 0.0054(17)
N3 0.0323(18) 0.0315(19) 0.036(2) -0.0019(16) -0.0049(16) -0.0002(15)
N4 0.0353(19) 0.0311(19) 0.037(2) 0.0006(16) -0.0067(16) -0.0039(16)
N5 0.0368(19) 0.0318(18) 0.036(2) -0.0041(17) 0.0000(16) 0.0025(17)
N6 0.038(2) 0.033(2) 0.039(2) -0.0044(16) -0.0015(17) 0.0001(17)
N7 0.049(3) 0.071(3) 0.047(3) -0.009(2) -0.011(2) 0.020(2)
N8 0.029(2) 0.056(3) 0.045(3) -0.0013(18) 0.0014(18) 0.008(2)
N9 0.063(3) 0.039(2) 0.035(2) -0.006(2) 0.007(2) -0.0023(18)
N10 0.0300(18) 0.0222(16) 0.034(2) 0.0024(14) 0.0009(15) -0.0023(15)
N11 0.0305(18) 0.0278(17) 0.0303(19) 0.0004(15) 0.0064(15) -0.0017(14)
N12 0.0313(19) 0.037(2) 0.049(2) 0.0036(17) -0.0020(17) -0.0145(19)
N13 0.0306(18) 0.0257(17) 0.030(2) 0.0007(14) 0.0015(15) -0.0022(15)
N14 0.0261(17) 0.0292(19) 0.034(2) 0.0004(14) 0.0027(15) -0.0032(15)
N15 0.0288(18) 0.030(2) 0.040(2) -0.0023(15) -0.0002(16) -0.0045(16)
N16 0.0305(18) 0.0252(17) 0.030(2) 0.0006(15) 0.0020(15) -0.0010(14)
N17 0.0278(17) 0.0251(17) 0.036(2) 0.0005(14) 0.0005(15) -0.0006(15)
N18 0.058(3) 0.028(2) 0.038(2) -0.0035(18) 0.0120(19) 0.0010(17)
O1 0.072(3) 0.072(3) 0.048(2) -0.012(2) -0.026(2) 0.021(2)
O2 0.046(2) 0.069(2) 0.055(2) -0.0141(19) -0.0062(18) 0.000(2)
O3 0.064(2) 0.0392(19) 0.051(2) -0.0114(17) 0.0167(18) 0.0011(17)
O4 0.070(3) 0.045(2) 0.111(4) -0.022(2) -0.004(3) -0.006(2)
O5 0.0363(17) 0.0332(16) 0.051(2) 0.0016(14) -0.0033(15) -0.0110(15)
O6 0.0381(17) 0.0366(17) 0.049(2) -0.0098(14) 0.0032(15) -0.0041(16)
O7 0.062(2) 0.0287(16) 0.0417(19) 0.0040(16) 0.0084(17) -0.0005(14)
O8 0.061(2) 0.056(2) 0.056(2) 0.017(2) 0.027(2) 0.0041(18)
C1 0.046(3) 0.046(3) 0.037(3) -0.001(2) -0.005(2) 0.008(2)
C2 0.067(4) 0.052(3) 0.048(3) -0.003(3) -0.013(3) 0.019(3)
C3 0.056(3) 0.040(3) 0.053(3) -0.005(2) -0.007(3) 0.016(2)
C4 0.051(3) 0.053(3) 0.040(3) 0.000(2) -0.009(2) 0.009(2)
C5 0.056(4) 0.075(4) 0.084(5) -0.016(3) -0.022(3) 0.029(4)
C6 0.051(4) 0.132(8) 0.189(10) -0.024(5) -0.035(5) 0.066(7)
C7 0.157(9) 0.112(7) 0.099(7) -0.079(7) -0.025(6) 0.011(6)
C8 0.081(5) 0.145(8) 0.109(7) -0.040(5) -0.009(5) 0.074(6)
C9 0.086(5) 0.054(4) 0.091(5) -0.024(3) -0.028(4) 0.029(4)
C10 0.030(2) 0.039(2) 0.039(3) 0.0047(19) -0.0023(19) 0.000(2)
C11 0.037(2) 0.045(3) 0.034(3) 0.009(2) -0.003(2) -0.002(2)
C12 0.039(2) 0.033(2) 0.040(3) 0.009(2) -0.009(2) -0.005(2)
C13 0.030(2) 0.045(3) 0.043(3) 0.004(2) 0.004(2) 0.000(2)
C14 0.033(2) 0.060(3) 0.064(4) 0.001(2) 0.008(2) 0.015(3)
C15 0.055(4) 0.108(6) 0.070(5) -0.001(4) 0.013(3) 0.032(4)
C16 0.080(5) 0.054(4) 0.121(7) 0.000(3) 0.002(5) 0.018(4)
C17 0.031(3) 0.094(5) 0.099(5) 0.000(3) 0.009(3) 0.030(4)
C18 0.059(3) 0.042(3) 0.050(3) -0.002(2) -0.007(3) -0.010(2)
C19 0.039(2) 0.032(2) 0.028(2) 0.0008(19) 0.0034(18) 0.0041(18)
C20 0.037(2) 0.043(3) 0.047(3) 0.004(2) 0.003(2) 0.000(2)
C21 0.038(2) 0.043(3) 0.039(3) -0.0029(19) 0.003(2) 0.002(2)
C22 0.038(2) 0.035(2) 0.039(3) 0.000(2) 0.001(2) 0.005(2)
C23 0.072(4) 0.057(4) 0.050(3) -0.007(3) 0.002(3) -0.017(3)
C24 0.199(11) 0.102(6) 0.066(5) -0.027(7) 0.046(6) -0.044(5)
C25 0.104(6) 0.048(4) 0.088(5) 0.008(4) -0.012(4) -0.019(3)
C26 0.104(7) 0.102(6) 0.112(7) -0.009(5) -0.047(5) -0.029(5)
C27 0.043(3) 0.048(3) 0.084(4) -0.006(3) -0.002(3) -0.009(3)
C28 0.045(3) 0.044(3) 0.050(3) -0.005(2) -0.001(2) 0.004(2)
C29 0.030(2) 0.025(2) 0.038(2) -0.0020(16) 0.0019(18) -0.0017(17)
C30 0.032(2) 0.037(2) 0.034(2) -0.0002(18) -0.0033(18) -0.006(2)
C31 0.032(2) 0.035(2) 0.034(2) -0.0052(18) -0.0010(19) -0.0032(19)
C32 0.034(2) 0.023(2) 0.041(3) 0.0013(17) -0.0002(19) -0.0011(18)
C33 0.031(2) 0.046(3) 0.064(4) 0.008(2) 0.000(2) -0.019(3)
C34 0.030(3) 0.089(5) 0.105(5) 0.008(3) -0.010(3) -0.048(4)
C35 0.049(3) 0.060(4) 0.068(4) -0.006(3) 0.016(3) -0.015(3)
C36 0.050(3) 0.060(4) 0.076(4) 0.022(3) -0.007(3) -0.005(3)
C37 0.039(3) 0.059(3) 0.042(3) -0.001(2) 0.003(2) -0.013(2)
C38 0.031(2) 0.030(2) 0.033(2) -0.0034(18) -0.0004(18) 0.0002(18)
C39 0.035(2) 0.040(3) 0.046(3) -0.010(2) 0.007(2) -0.002(2)
C40 0.032(2) 0.039(2) 0.033(2) 0.000(2) 0.0054(18) -0.003(2)
C41 0.037(2) 0.030(2) 0.030(2) 0.0003(18) -0.009(2) 0.0023(19)
C42 0.038(2) 0.029(2) 0.039(3) 0.0026(18) -0.0042(19) -0.0042(19)
C43 0.051(3) 0.038(3) 0.052(3) 0.009(2) 0.000(2) 0.000(2)
C44 0.044(3) 0.044(3) 0.045(3) 0.006(2) -0.012(2) -0.011(2)
C45 0.041(3) 0.045(3) 0.045(3) 0.006(2) 0.005(2) -0.006(2)
C46 0.042(3) 0.051(3) 0.057(3) -0.003(2) 0.022(3) -0.012(3)
C47 0.0255(18) 0.0249(19) 0.036(2) 0.0011(17) -0.0025(17) 0.0021(18)
C48 0.028(2) 0.029(2) 0.045(3) -0.0002(17) -0.0020(19) 0.003(2)
C49 0.024(2) 0.027(2) 0.040(3) 0.0018(17) 0.0022(18) -0.0004(18)
C50 0.032(2) 0.029(2) 0.035(2) 0.0004(18) -0.0019(19) 0.0026(17)
C51 0.090(4) 0.038(3) 0.039(3) 0.001(3) 0.027(3) 0.000(2)
C52 0.177(9) 0.050(4) 0.070(5) -0.011(4) 0.067(5) 0.005(3)
C53 0.140(7) 0.065(4) 0.047(4) -0.003(5) 0.003(4) -0.002(3)
C54 0.084(5) 0.108(6) 0.083(5) 0.023(5) 0.041(4) 0.011(5)
C55 0.052(3) 0.031(2) 0.051(3) 0.009(2) 0.009(2) -0.004(2)
C56 0.038(2) 0.030(2) 0.040(3) 0.0012(19) 0.001(2) 0.000(2)
O100 0.123(7) 0.193(10) 0.153(8) 0.021(7) -0.017(6) -0.046(7)
C101 0.126(10) 0.183(12) 0.158(11) 0.054(9) -0.005(10) -0.016(9)
C102 0.149(11) 0.200(14) 0.146(10) 0.036(10) 0.010(9) -0.010(10)
C103 0.121(9) 0.169(11) 0.148(10) 0.052(7) -0.032(8) -0.027(10)
C104 0.115(9) 0.162(11) 0.135(10) 0.023(8) -0.004(7) -0.049(9)
O200 0.123(7) 0.193(10) 0.153(8) 0.021(7) -0.017(6) -0.046(7)
C201 0.126(10) 0.183(12) 0.158(11) 0.054(9) -0.005(10) -0.016(9)
C202 0.149(11) 0.200(14) 0.146(10) 0.036(10) 0.010(9) -0.010(10)
C203 0.121(9) 0.169(11) 0.148(10) 0.052(7) -0.032(8) -0.027(10)
C204 0.115(9) 0.162(11) 0.135(10) 0.023(8) -0.004(7) -0.049(9)

loop_
_atom_type_symbol
_atom_type_description
_atom_type_scat_dispersion_real
_atom_type_scat_dispersion_imag
_atom_type_scat_source
C C 0.0033 0.0016 'International Tables Vol C Tables 4.2.6.8 and 6.1.1.4'
H H 0.0000 0.0000 'International Tables Vol C Tables 4.2.6.8 and 6.1.1.4'
B B 0.0013 0.0007 'International Tables Vol C Tables 4.2.6.8 and 6.1.1.4'
N N 0.0061 0.0033 'International Tables Vol C Tables 4.2.6.8 and 6.1.1.4'
O O 0.0106 0.0060 'International Tables Vol C Tables 4.2.6.8 and 6.1.1.4'
Cu Cu 0.3201 1.2651 'International Tables Vol C Tables 4.2.6.8 and 6.1.1.4'

loop_
_geom_angle_atom_site_label_1
_geom_angle_atom_site_label_2
_geom_angle_atom_site_label_3
_geom_angle
C28 Cu1 N3 125.8(2)
C28 Cu1 N5 118.1(2)
N3 Cu1 N5 92.15(15)
C28 Cu1 N1 130.5(2)
N3 Cu1 N1 87.74(15)
N5 Cu1 N1 91.99(15)
C56 Cu2 N13 136.60(17)
C56 Cu2 N10 119.14(18)
N13 Cu2 N10 91.07(14)
C56 Cu2 N16 116.02(17)
N13 Cu2 N16 91.58(14)
N10 Cu2 N16 91.31(14)
N4 B1 N6 109.3(4)
N4 B1 N2 109.2(4)
N6 B1 N2 108.8(4)
N4 B1 H1 109.8
N6 B1 H1 109.8
N2 B1 H1 109.8
N11 B2 N17 109.1(3)
N11 B2 N14 109.1(3)
N17 B2 N14 109.0(4)
N11 B2 H2 109.8
N17 B2 H2 109.8
N14 B2 H2 109.8
C1 N1 N2 106.6(4)
C1 N1 Cu1 139.8(3)
N2 N1 Cu1 112.8(3)
C3 N2 N1 110.1(4)
C3 N2 B1 129.0(4)
N1 N2 B1 120.8(4)
C10 N3 N4 106.8(4)
C10 N3 Cu1 137.7(3)
N4 N3 Cu1 115.1(3)
N3 N4 C12 109.7(4)
N3 N4 B1 119.9(4)
C12 N4 B1 130.3(4)
C19 N5 N6 106.5(4)
C19 N5 Cu1 137.6(3)
N6 N5 Cu1 115.8(3)
N5 N6 C21 110.2(4)
N5 N6 B1 118.6(3)
C21 N6 B1 131.2(4)
C4 N7 C5 126.9(5)
C4 N7 H7 114(4)
C5 N7 H7 119(4)
C13 N8 C14 125.7(5)
C13 N8 H8 116(4)
C14 N8 H8 114(4)
C22 N9 C23 126.0(5)
C22 N9 H9 111(4)
C23 N9 H9 120(4)
C29 N10 N11 106.2(3)
C29 N10 Cu2 139.6(3)
N11 N10 Cu2 114.2(3)
C31 N11 N10 110.2(4)
C31 N11 B2 130.2(4)
N10 N11 B2 119.4(3)
C32 N12 C33 124.3(4)
C32 N12 H12 115(4)
C33 N12 H12 121(4)
C38 N13 N14 105.5(3)
C38 N13 Cu2 142.3(3)
N14 N13 Cu2 111.9(2)
C40 N14 N13 110.5(3)
C40 N14 B2 127.5(4)
N13 N14 B2 122.0(3)
C41 N15 C42 125.3(4)
C41 N15 H15 114(4)
C42 N15 H15 120(4)
C47 N16 N17 106.4(3)
C47 N16 Cu2 138.5(3)
N17 N16 Cu2 114.2(2)
N16 N17 C49 110.4(4)
N16 N17 B2 120.0(3)
C49 N17 B2 129.6(4)
C50 N18 C51 124.3(4)
C50 N18 H18 112(4)
C51 N18 H18 123(4)
N1 C1 C2 109.8(4)
N1 C1 C4 124.4(4)
C2 C1 C4 125.7(5)
C3 C2 C1 105.8(5)
C3 C2 H2D 127.1
C1 C2 H2D 127.1
N2 C3 C2 107.7(5)
N2 C3 C9 122.7(5)
C2 C3 C9 129.5(5)
O1 C4 N7 124.7(5)
O1 C4 C1 118.5(5)
N7 C4 C1 116.7(5)
N7 C5 C7 109.3(6)
N7 C5 C8 106.9(6)
C7 C5 C8 110.5(7)
N7 C5 C6 110.8(6)
C7 C5 C6 110.7(8)
C8 C5 C6 108.6(7)
C5 C6 H6A 109.5
C5 C6 H6B 109.5
H6A C6 H6B 109.5
C5 C6 H6C 109.5
H6A C6 H6C 109.5
H6B C6 H6C 109.5
C5 C7 H7A 109.5
C5 C7 H7B 109.5
H7A C7 H7B 109.5
C5 C7 H7C 109.5
H7A C7 H7C 109.5
H7B C7 H7C 109.5
C5 C8 H8C 109.5
C5 C8 H8D 109.5
H8C C8 H8D 109.5
C5 C8 H8E 109.5
H8C C8 H8E 109.5
H8D C8 H8E 109.5
C3 C9 H9A 109.5
C3 C9 H9B 109.5
H9A C9 H9B 109.5
C3 C9 H9C 109.5
H9A C9 H9C 109.5
H9B C9 H9C 109.5
N3 C10 C11 109.9(4)
N3 C10 C13 120.2(4)
C11 C10 C13 129.9(4)
C12 C11 C10 106.1(4)
C12 C11 H11 126.9
C10 C11 H11 126.9
C11 C12 N4 107.5(4)
C11 C12 C18 130.2(5)
N4 C12 C18 122.3(4)
O2 C13 N8 126.1(5)
O2 C13 C10 121.2(5)
N8 C13 C10 112.7(4)
N8 C14 C16 109.1(5)
N8 C14 C17 108.9(5)
C16 C14 C17 112.2(6)
N8 C14 C15 105.3(5)
C16 C14 C15 111.9(6)
C17 C14 C15 109.2(5)
C14 C15 H15A 109.5
C14 C15 H15B 109.5
H15A C15 H15B 109.5
C14 C15 H15C 109.5
H15A C15 H15C 109.5
H15B C15 H15C 109.5
C14 C16 H16A 109.5
C14 C16 H16B 109.5
H16A C16 H16B 109.5
C14 C16 H16C 109.5
H16A C16 H16C 109.5
H16B C16 H16C 109.5
C14 C17 H17A 109.5
C14 C17 H17B 109.5
H17A C17 H17B 109.5
C14 C17 H17C 109.5
H17A C17 H17C 109.5
H17B C17 H17C 109.5
C12 C18 H18A 109.5
C12 C18 H18B 109.5
H18A C18 H18B 109.5
C12 C18 H18C 109.5
H18A C18 H18C 109.5
H18B C18 H18C 109.5
N5 C19 C20 110.8(4)
N5 C19 C22 118.6(4)
C20 C19 C22 130.6(4)
C21 C20 C19 105.3(4)
C21 C20 H20 127.3
C19 C20 H20 127.3
N6 C21 C20 107.2(4)
N6 C21 C27 122.8(4)
C20 C21 C27 130.0(5)
O3 C22 N9 124.2(5)
O3 C22 C19 120.9(4)
N9 C22 C19 114.9(4)
N9 C23 C26 109.4(6)
N9 C23 C24 107.4(6)
C26 C23 C24 108.4(7)
N9 C23 C25 111.3(5)
C26 C23 C25 111.1(7)
C24 C23 C25 109.1(7)
C23 C24 H24A 109.5
C23 C24 H24B 109.5
H24A C24 H24B 109.5
C23 C24 H24C 109.5
H24A C24 H24C 109.5
H24B C24 H24C 109.5
C23 C25 H25A 109.5
C23 C25 H25B 109.5
H25A C25 H25B 109.5
C23 C25 H25C 109.5
H25A C25 H25C 109.5
H25B C25 H25C 109.5
C23 C26 H26A 109.5
C23 C26 H26B 109.5
H26A C26 H26B 109.5
C23 C26 H26C 109.5
H26A C26 H26C 109.5
H26B C26 H26C 109.5
C21 C27 H27A 109.5
C21 C27 H27B 109.5
H27A C27 H27B 109.5
C21 C27 H27C 109.5
H27A C27 H27C 109.5
H27B C27 H27C 109.5
O4 C28 Cu1 176.1(5)
N10 C29 C30 110.1(4)
N10 C29 C32 119.4(4)
C30 C29 C32 130.5(4)
C31 C30 C29 105.7(4)
C31 C30 H30 127.1
C29 C30 H30 127.1
N11 C31 C30 107.8(4)
N11 C31 C37 122.7(4)
C30 C31 C37 129.4(4)
O5 C32 N12 124.2(4)
O5 C32 C29 119.7(4)
N12 C32 C29 116.1(4)
N12 C33 C36 110.0(4)
N12 C33 C35 110.1(4)
C36 C33 C35 110.9(5)
N12 C33 C34 105.8(4)
C36 C33 C34 109.6(5)
C35 C33 C34 110.3(5)
C33 C34 H34A 109.5
C33 C34 H34B 109.5
H34A C34 H34B 109.5
C33 C34 H34C 109.5
H34A C34 H34C 109.5
H34B C34 H34C 109.5
C33 C35 H35A 109.5
C33 C35 H35B 109.5
H35A C35 H35B 109.5
C33 C35 H35C 109.5
H35A C35 H35C 109.5
H35B C35 H35C 109.5
C33 C36 H36A 109.5
C33 C36 H36B 109.5
H36A C36 H36B 109.5
C33 C36 H36C 109.5
H36A C36 H36C 109.5
H36B C36 H36C 109.5
C31 C37 H37A 109.5
C31 C37 H37B 109.5
H37A C37 H37B 109.5
C31 C37 H37C 109.5
H37A C37 H37C 109.5
H37B C37 H37C 109.5
N13 C38 C39 110.7(4)
N13 C38 C41 126.1(4)
C39 C38 C41 123.2(4)
C40 C39 C38 105.9(4)
C40 C39 H39 127.0
C38 C39 H39 127.0
N14 C40 C39 107.3(4)
N14 C40 C46 123.9(4)
C39 C40 C46 128.8(4)
O6 C41 N15 124.9(4)
O6 C41 C38 117.4(4)
N15 C41 C38 117.7(4)
N15 C42 C43 110.2(4)
N15 C42 C45 105.9(4)
C43 C42 C45 109.9(4)
N15 C42 C44 110.0(4)
C43 C42 C44 111.4(4)
C45 C42 C44 109.3(4)
C42 C43 H43A 109.5
C42 C43 H43B 109.5
H43A C43 H43B 109.5
C42 C43 H43C 109.5
H43A C43 H43C 109.5
H43B C43 H43C 109.5
C42 C44 H44A 109.5
C42 C44 H44B 109.5
H44A C44 H44B 109.5
C42 C44 H44C 109.5
H44A C44 H44C 109.5
H44B C44 H44C 109.5
C42 C45 H45A 109.5
C42 C45 H45B 109.5
H45A C45 H45B 109.5
C42 C45 H45C 109.5
H45A C45 H45C 109.5
H45B C45 H45C 109.5
C40 C46 H46A 109.5
C40 C46 H46B 109.5
H46A C46 H46B 109.5
C40 C46 H46C 109.5
H46A C46 H46C 109.5
H46B C46 H46C 109.5
N16 C47 C48 110.2(4)
N16 C47 C50 119.4(4)
C48 C47 C50 130.3(4)
C49 C48 C47 105.4(4)
C49 C48 H48 127.3
C47 C48 H48 127.3
N17 C49 C48 107.5(4)
N17 C49 C55 123.0(4)
C48 C49 C55 129.4(4)
O7 C50 N18 123.5(4)
O7 C50 C47 121.6(4)
N18 C50 C47 114.9(4)
N18 C51 C53 109.9(5)
N18 C51 C54 109.9(5)
C53 C51 C54 111.2(6)
N18 C51 C52 107.0(4)
C53 C51 C52 108.7(6)
C54 C51 C52 110.1(6)
C51 C52 H52A 109.5
C51 C52 H52B 109.5
H52A C52 H52B 109.5
C51 C52 H52C 109.5
H52A C52 H52C 109.5
H52B C52 H52C 109.5
C51 C53 H53A 109.5
C51 C53 H53B 109.5
H53A C53 H53B 109.5
C51 C53 H53C 109.5
H53A C53 H53C 109.5
H53B C53 H53C 109.5
C51 C54 H54A 109.5
C51 C54 H54B 109.5
H54A C54 H54B 109.5
C51 C54 H54C 109.5
H54A C54 H54C 109.5
H54B C54 H54C 109.5
C49 C55 H55A 109.5
C49 C55 H55B 109.5
H55A C55 H55B 109.5
C49 C55 H55C 109.5
H55A C55 H55C 109.5
H55B C55 H55C 109.5
O8 C56 Cu2 172.6(4)
C104 O100 C101 107.7(14)
O100 C101 C102 104.2(13)
O100 C101 H10A 110.9
C102 C101 H10A 110.9
O100 C101 H10B 110.9
C102 C101 H10B 110.9
H10A C101 H10B 108.9
C101 C102 C103 89.9(12)
C101 C102 H10C 113.7
C103 C102 H10C 113.7
C101 C102 H10D 113.7
C103 C102 H10D 113.7
H10C C102 H10D 110.9
C102 C103 C104 92.3(12)
C102 C103 H10E 113.2
C104 C103 H10E 113.2
C102 C103 H10F 113.2
C104 C103 H10F 113.2
H10E C103 H10F 110.6
O100 C104 C103 106.1(11)
O100 C104 H10G 110.5
C103 C104 H10G 110.5
O100 C104 H10H 110.5
C103 C104 H10H 110.5
H10G C104 H10H 108.7
C204 O200 C201 108.2(17)
O200 C201 C202 103.5(14)
O200 C201 H20A 111.1
C202 C201 H20A 111.1
O200 C201 H20B 111.1
C202 C201 H20B 111.1
H20A C201 H20B 109.0
C201 C202 C203 84.5(13)
C201 C202 H20C 114.6
C203 C202 H20C 114.6
C201 C202 H20D 114.6
C203 C202 H20D 114.6
H20C C202 H20D 111.7
C202 C203 C204 81.4(11)
C202 C203 H20E 115.0
C204 C203 H20E 115.0
C202 C203 H20F 115.0
C204 C203 H20F 115.0
H20E C203 H20F 112.1
O200 C204 C203 99.1(14)
O200 C204 H20G 112.0
C203 C204 H20G 112.0
O200 C204 H20H 112.0
C203 C204 H20H 112.0
H20G C204 H20H 109.6

loop_
_geom_bond_atom_site_label_1
_geom_bond_atom_site_label_2
_geom_bond_distance
Cu1 C28 1.795(5)
Cu1 N3 2.044(4)
Cu1 N5 2.055(4)
Cu1 N1 2.085(4)
Cu2 C56 1.814(5)
Cu2 N13 2.071(3)
Cu2 N10 2.076(4)
Cu2 N16 2.077(3)
B1 N4 1.541(7)
B1 N6 1.548(6)
B1 N2 1.549(7)
B1 H1 1.0000
B2 N11 1.544(6)
B2 N17 1.545(6)
B2 N14 1.562(6)
B2 H2 1.0000
N1 C1 1.343(6)
N1 N2 1.366(5)
N2 C3 1.361(6)
N3 C10 1.334(6)
N3 N4 1.361(5)
N4 C12 1.366(6)
N5 C19 1.331(6)
N5 N6 1.363(5)
N6 C21 1.364(6)
N7 C4 1.341(7)
N7 C5 1.478(8)
N7 H7 0.84(3)
N8 C13 1.338(7)
N8 C14 1.478(7)
N8 H8 0.86(3)
N9 C22 1.332(6)
N9 C23 1.475(7)
N9 H9 0.84(3)
N10 C29 1.342(6)
N10 N11 1.374(5)
N11 C31 1.349(6)
N12 C32 1.330(6)
N12 C33 1.491(6)
N12 H12 0.85(3)
N13 C38 1.342(5)
N13 N14 1.370(5)
N14 C40 1.358(5)
N15 C41 1.334(6)
N15 C42 1.493(6)
N15 H15 0.84(3)
N16 C47 1.343(5)
N16 N17 1.354(5)
N17 C49 1.363(5)
N18 C50 1.340(6)
N18 C51 1.483(6)
N18 H18 0.85(3)
O1 C4 1.233(6)
O2 C13 1.228(6)
O3 C22 1.227(6)
O4 C28 1.120(6)
O5 C32 1.239(5)
O6 C41 1.232(5)
O7 C50 1.225(5)
O8 C56 1.125(5)
C1 C2 1.407(7)
C1 C4 1.476(7)
C2 C3 1.373(8)
C2 H2D 0.9500
C3 C9 1.492(8)
C5 C7 1.500(12)
C5 C8 1.504(10)
C5 C6 1.521(11)
C6 H6A 0.9800
C6 H6B 0.9800
C6 H6C 0.9800
C7 H7A 0.9800
C7 H7B 0.9800
C7 H7C 0.9800
C8 H8C 0.9800
C8 H8D 0.9800
C8 H8E 0.9800
C9 H9A 0.9800
C9 H9B 0.9800
C9 H9C 0.9800
C10 C11 1.395(7)
C10 C13 1.496(7)
C11 C12 1.365(7)
C11 H11 0.9500
C12 C18 1.505(7)
C14 C16 1.521(9)
C14 C17 1.537(7)
C14 C15 1.539(9)
C15 H15A 0.9800
C15 H15B 0.9800
C15 H15C 0.9800
C16 H16A 0.9800
C16 H16B 0.9800
C16 H16C 0.9800
C17 H17A 0.9800
C17 H17B 0.9800
C17 H17C 0.9800
C18 H18A 0.9800
C18 H18B 0.9800
C18 H18C 0.9800
C19 C20 1.395(7)
C19 C22 1.499(7)
C20 C21 1.387(7)
C20 H20 0.9500
C21 C27 1.500(7)
C23 C26 1.489(10)
C23 C24 1.510(10)
C23 C25 1.532(9)
C24 H24A 0.9800
C24 H24B 0.9800
C24 H24C 0.9800
C25 H25A 0.9800
C25 H25B 0.9800
C25 H25C 0.9800
C26 H26A 0.9800
C26 H26B 0.9800
C26 H26C 0.9800
C27 H27A 0.9800
C27 H27B 0.9800
C27 H27C 0.9800
C29 C30 1.398(6)
C29 C32 1.490(6)
C30 C31 1.379(6)
C30 H30 0.9500
C31 C37 1.505(7)
C33 C36 1.516(8)
C33 C35 1.529(8)
C33 C34 1.541(7)
C34 H34A 0.9800
C34 H34B 0.9800
C34 H34C 0.9800
C35 H35A 0.9800
C35 H35B 0.9800
C35 H35C 0.9800
C36 H36A 0.9800
C36 H36B 0.9800
C36 H36C 0.9800
C37 H37A 0.9800
C37 H37B 0.9800
C37 H37C 0.9800
C38 C39 1.387(6)
C38 C41 1.510(6)
C39 C40 1.375(7)
C39 H39 0.9500
C40 C46 1.503(6)
C42 C43 1.512(7)
C42 C45 1.523(7)
C42 C44 1.531(6)
C43 H43A 0.9800
C43 H43B 0.9800
C43 H43C 0.9800
C44 H44A 0.9800
C44 H44B 0.9800
C44 H44C 0.9800
C45 H45A 0.9800
C45 H45B 0.9800
C45 H45C 0.9800
C46 H46A 0.9800
C46 H46B 0.9800
C46 H46C 0.9800
C47 C48 1.400(6)
C47 C50 1.497(6)
C48 C49 1.377(7)
C48 H48 0.9500
C49 C55 1.498(6)
C51 C53 1.526(10)
C51 C54 1.537(9)
C51 C52 1.549(8)
C52 H52A 0.9800
C52 H52B 0.9800
C52 H52C 0.9800
C53 H53A 0.9800
C53 H53B 0.9800
C53 H53C 0.9800
C54 H54A 0.9800
C54 H54B 0.9800
C54 H54C 0.9800
C55 H55A 0.9800
C55 H55B 0.9800
C55 H55C 0.9800
O100 C104 1.369(16)
O100 C101 1.374(17)
C101 C102 1.588(19)
C101 H10A 0.9900
C101 H10B 0.9900
C102 C103 1.605(19)
C102 H10C 0.9900
C102 H10D 0.9900
C103 C104 1.607(17)
C103 H10E 0.9900
C103 H10F 0.9900
C104 H10G 0.9900
C104 H10H 0.9900
O200 C204 1.337(19)
O200 C201 1.369(18)
C201 C202 1.63(2)
C201 H20A 0.9900
C201 H20B 0.9900
C202 C203 1.68(2)
C202 H20C 0.9900
C202 H20D 0.9900
C203 C204 1.74(2)
C203 H20E 0.9900
C203 H20F 0.9900
C204 H20G 0.9900
C204 H20H 0.9900

loop_
_geom_hbond_atom_site_label_D
_geom_hbond_atom_site_label_H
_geom_hbond_atom_site_label_A
_geom_hbond_site_symmetry_A
_geom_hbond_distance_DH
_geom_hbond_distance_HA
_geom_hbond_distance_DA
_geom_hbond_angle_DHA
N7 H7 N1 . 0.84(3) 2.46(6) 2.868(6) 111(5)
N8 H8 O6 . 0.86(3) 2.17(3) 3.013(5) 165(5)
N9 H9 O1 4_556 0.84(3) 2.12(4) 2.921(6) 159(5)
N12 H12 O3 3_756 0.85(3) 2.35(3) 3.140(5) 157(5)
N15 H15 N13 . 0.84(3) 2.52(5) 2.923(5) 110(4)
N18 H18 O5 3_756 0.85(3) 2.31(3) 3.127(5) 162(5)

loop_
_geom_torsion_atom_site_label_1
_geom_torsion_atom_site_label_2
_geom_torsion_atom_site_label_3
_geom_torsion_atom_site_label_4
_geom_torsion
C1 N1 N2 C3 -0.5(5)
Cu1 N1 N2 C3 171.1(3)
C1 N1 N2 B1 178.0(4)
Cu1 N1 N2 B1 -10.4(5)
N4 B1 N2 C3 126.1(5)
N6 B1 N2 C3 -114.6(5)
N4 B1 N2 N1 -52.1(5)
N6 B1 N2 N1 67.2(5)
C10 N3 N4 C12 0.4(5)
Cu1 N3 N4 C12 -173.7(3)
C10 N3 N4 B1 176.1(4)
Cu1 N3 N4 B1 2.0(5)
N6 B1 N4 N3 -61.1(5)
N2 B1 N4 N3 57.8(5)
N6 B1 N4 C12 113.6(5)
N2 B1 N4 C12 -127.5(5)
C19 N5 N6 C21 -1.3(5)
Cu1 N5 N6 C21 176.0(3)
C19 N5 N6 B1 178.3(4)
Cu1 N5 N6 B1 -4.4(5)
N4 B1 N6 N5 62.2(5)
N2 B1 N6 N5 -57.0(5)
N4 B1 N6 C21 -118.4(5)
N2 B1 N6 C21 122.5(5)
C29 N10 N11 C31 -0.3(4)
Cu2 N10 N11 C31 179.9(3)
C29 N10 N11 B2 176.2(3)
Cu2 N10 N11 B2 -3.5(4)
N17 B2 N11 C31 117.8(5)
N14 B2 N11 C31 -123.1(5)
N17 B2 N11 N10 -57.9(5)
N14 B2 N11 N10 61.1(5)
C38 N13 N14 C40 -0.3(5)
Cu2 N13 N14 C40 175.3(3)
C38 N13 N14 B2 178.0(4)
Cu2 N13 N14 B2 -6.4(5)
N11 B2 N14 C40 122.4(4)
N17 B2 N14 C40 -118.5(5)
N11 B2 N14 N13 -55.5(5)
N17 B2 N14 N13 63.5(5)
C47 N16 N17 C49 -0.2(5)
Cu2 N16 N17 C49 171.1(3)
C47 N16 N17 B2 -178.6(4)
Cu2 N16 N17 B2 -7.3(5)
N11 B2 N17 N16 65.5(5)
N14 B2 N17 N16 -53.6(5)
N11 B2 N17 C49 -112.6(5)
N14 B2 N17 C49 128.3(4)
N2 N1 C1 C2 0.0(6)
Cu1 N1 C1 C2 -168.0(4)
N2 N1 C1 C4 -175.8(5)
Cu1 N1 C1 C4 16.2(9)
N1 C1 C2 C3 0.6(6)
C4 C1 C2 C3 176.3(5)
N1 N2 C3 C2 0.9(6)
B1 N2 C3 C2 -177.5(5)
N1 N2 C3 C9 -179.5(6)
B1 N2 C3 C9 2.1(9)
C1 C2 C3 N2 -0.9(7)
C1 C2 C3 C9 179.6(7)
C5 N7 C4 O1 3.1(10)
C5 N7 C4 C1 179.5(6)
N1 C1 C4 O1 -162.9(5)
C2 C1 C4 O1 22.0(9)
N1 C1 C4 N7 20.5(8)
C2 C1 C4 N7 -154.6(6)
C4 N7 C5 C7 62.6(8)
C4 N7 C5 C8 -177.8(7)
C4 N7 C5 C6 -59.6(10)
N4 N3 C10 C11 0.3(5)
Cu1 N3 C10 C11 172.3(3)
N4 N3 C10 C13 -177.4(4)
Cu1 N3 C10 C13 -5.4(7)
N3 C10 C11 C12 -0.8(5)
C13 C10 C11 C12 176.6(4)
C10 C11 C12 N4 1.0(5)
C10 C11 C12 C18 -177.5(5)
N3 N4 C12 C11 -0.9(5)
B1 N4 C12 C11 -176.0(4)
N3 N4 C12 C18 177.7(4)
B1 N4 C12 C18 2.6(7)
C14 N8 C13 O2 4.2(8)
C14 N8 C13 C10 -177.5(4)
N3 C10 C13 O2 -29.6(7)
C11 C10 C13 O2 153.2(5)
N3 C10 C13 N8 152.0(4)
C11 C10 C13 N8 -25.2(7)
C13 N8 C14 C16 66.8(7)
C13 N8 C14 C17 -55.9(7)
C13 N8 C14 C15 -172.9(5)
N6 N5 C19 C20 0.9(5)
Cu1 N5 C19 C20 -175.5(4)
N6 N5 C19 C22 -178.4(4)
Cu1 N5 C19 C22 5.2(7)
N5 C19 C20 C21 -0.1(5)
C22 C19 C20 C21 179.0(5)
N5 N6 C21 C20 1.2(5)
B1 N6 C21 C20 -178.3(5)
N5 N6 C21 C27 -179.3(5)
B1 N6 C21 C27 1.2(8)
C19 C20 C21 N6 -0.7(5)
C19 C20 C21 C27 179.9(5)
C23 N9 C22 O3 11.5(8)
C23 N9 C22 C19 -169.3(5)
N5 C19 C22 O3 -52.7(6)
C20 C19 C22 O3 128.2(6)
N5 C19 C22 N9 128.2(5)
C20 C19 C22 N9 -50.9(7)
C22 N9 C23 C26 59.0(8)
C22 N9 C23 C24 176.5(7)
C22 N9 C23 C25 -64.2(8)
N11 N10 C29 C30 0.0(5)
Cu2 N10 C29 C30 179.7(3)
N11 N10 C29 C32 176.7(4)
Cu2 N10 C29 C32 -3.6(7)
N10 C29 C30 C31 0.3(5)
C32 C29 C30 C31 -175.9(4)
N10 N11 C31 C30 0.5(5)
B2 N11 C31 C30 -175.6(4)
N10 N11 C31 C37 -178.0(4)
B2 N11 C31 C37 5.9(7)
C29 C30 C31 N11 -0.5(5)
C29 C30 C31 C37 177.9(5)
C33 N12 C32 O5 -1.1(8)
C33 N12 C32 C29 177.7(4)
N10 C29 C32 O5 -24.1(6)
C30 C29 C32 O5 151.8(5)
N10 C29 C32 N12 157.0(4)
C30 C29 C32 N12 -27.0(7)
C32 N12 C33 C36 -63.2(7)
C32 N12 C33 C35 59.3(6)
C32 N12 C33 C34 178.5(5)
N14 N13 C38 C39 0.3(5)
Cu2 N13 C38 C39 -173.0(4)
N14 N13 C38 C41 179.6(4)
Cu2 N13 C38 C41 6.3(8)
N13 C38 C39 C40 -0.2(5)
C41 C38 C39 C40 -179.5(4)
N13 N14 C40 C39 0.1(5)
B2 N14 C40 C39 -178.0(4)
N13 N14 C40 C46 -179.5(4)
B2 N14 C40 C46 2.3(7)
C38 C39 C40 N14 0.0(5)
C38 C39 C40 C46 179.7(5)
C42 N15 C41 O6 0.4(7)
C42 N15 C41 C38 179.9(4)
N13 C38 C41 O6 177.0(4)
C39 C38 C41 O6 -3.8(7)
N13 C38 C41 N15 -2.5(6)
C39 C38 C41 N15 176.7(4)
C41 N15 C42 C43 -64.6(6)
C41 N15 C42 C45 176.7(4)
C41 N15 C42 C44 58.6(6)
N17 N16 C47 C48 -0.1(5)
Cu2 N16 C47 C48 -168.0(3)
N17 N16 C47 C50 178.6(3)
Cu2 N16 C47 C50 10.7(6)
N16 C47 C48 C49 0.3(5)
C50 C47 C48 C49 -178.2(4)
N16 N17 C49 C48 0.3(5)
B2 N17 C49 C48 178.5(4)
N16 N17 C49 C55 -178.9(4)
B2 N17 C49 C55 -0.7(7)
C47 C48 C49 N17 -0.4(5)
C47 C48 C49 C55 178.8(4)
C51 N18 C50 O7 0.4(8)
C51 N18 C50 C47 179.8(5)
N16 C47 C50 O7 14.0(6)
C48 C47 C50 O7 -167.6(4)
N16 C47 C50 N18 -165.3(4)
C48 C47 C50 N18 13.0(7)
C50 N18 C51 C53 63.0(7)
C50 N18 C51 C54 -59.7(7)
C50 N18 C51 C52 -179.1(6)
C104 O100 C101 C102 31(2)
O100 C101 C102 C103 -56(2)
C101 C102 C103 C104 54.3(17)
C101 O100 C104 C103 9(2)
C102 C103 C104 O100 -44(2)
C204 O200 C201 C202 18(3)
O200 C201 C202 C203 -60(2)
C201 C202 C203 C204 64.6(14)
C201 O200 C204 C203 31(2)
C202 C203 C204 O200 -65.2(19)
